data_1563384
loop_
_publ_author_name
'Chen, Xuean'
'Yin, Hui'
'Chang, Xinan'
'Zang, Hegui'
'Xiao, Weiqiang'

_publ_section_title
;
 Synthesis, crystal structure, spectrum properties, and electronic
 structure of a novel non-centrosymmetric borate, BiCd3(AlO)3(BO3)4
;
_journal_issue 12
_journal_name_full 'Journal of Solid State Chemistry'
_journal_page_first 2910
_journal_page_last 2916
_journal_paper_doi 10.1016/j.jssc.2010.09.030
_journal_volume 183
_journal_year 2010
_chemical_absolute_configuration unk
_chemical_formula_moiety 'Al3 B4 Bi Cd3 O15'
_chemical_formula_sum 'Al3 B4 Bi Cd3 O15'
_chemical_formula_weight 910.36
_space_group_IT_number 173
_space_group_name_Hall 'P 6c'
_space_group_name_H-M_alt 'P 63'
_symmetry_cell_setting hexagonal
_symmetry_space_group_name_Hall 'P 6c'
_symmetry_space_group_name_H-M 'P 63'
_atom_sites_solution_primary direct
_atom_sites_solution_secondary difmap
_audit_creation_method SHELXL-97
_cell_angle_alpha 90.00
_cell_angle_beta 90.00
_cell_angle_gamma 120.00
_cell_formula_units_Z 2
_cell_length_a 10.3919(15)
_cell_length_b 10.3919(15)
_cell_length_c 5.7215(11)
_cell_measurement_reflns_used 25
_cell_measurement_temperature 290
_cell_measurement_theta_max 20.08
_cell_measurement_theta_min 13.12
_cell_volume 535.09(15)
_computing_cell_refinement 'RIGAKU/AFC Diffractometer Control Software'
_computing_data_collection 'Rigaku/AFC Diffractometer Control Software (Rigaku Corporation, 1994)'
_computing_data_reduction 'RIGAKU/AFC Diffractometer Control Software'
_computing_molecular_graphics 'ATOMS (Dowty, 1999)'
_computing_publication_material SHELXL97
_computing_structure_refinement 'SHELXL97 (Sheldrick, 2008)'
_computing_structure_solution 'SHELXS97 (Sheldrick, 2008)'
_diffrn_ambient_temperature 290
_diffrn_measured_fraction_theta_full 1.000
_diffrn_measured_fraction_theta_max 1.000
_diffrn_measurement_device_type 'Rigaku AFC7R'
_diffrn_measurement_method '2\q - \w'
_diffrn_radiation_monochromator graphite
_diffrn_radiation_source 'fine-focus sealed tube'
_diffrn_radiation_type MoK\a
_diffrn_radiation_wavelength 0.71073
_diffrn_reflns_av_R_equivalents 0.0582
_diffrn_reflns_av_sigmaI/netI 0.0415
_diffrn_reflns_limit_h_max 14
_diffrn_reflns_limit_h_min 0
_diffrn_reflns_limit_k_max 12
_diffrn_reflns_limit_k_min -14
_diffrn_reflns_limit_l_max 8
_diffrn_reflns_limit_l_min -8
_diffrn_reflns_number 3275
_diffrn_reflns_theta_full 29.99
_diffrn_reflns_theta_max 29.99
_diffrn_reflns_theta_min 2.26
_diffrn_standards_decay_% 1.21
_diffrn_standards_interval_count 150
_diffrn_standards_interval_time 120
_diffrn_standards_number 3
_exptl_absorpt_coefficient_mu 22.628
_exptl_absorpt_correction_T_max 0.318
_exptl_absorpt_correction_T_min 0.053
_exptl_absorpt_correction_type psi-scan
_exptl_absorpt_process_details '(Kopfman & Huber, 1968)'
_exptl_crystal_colour colorless
_exptl_crystal_density_diffrn 5.650
_exptl_crystal_density_method 'not measured'
_exptl_crystal_description prism
_exptl_crystal_F_000 811.5
_exptl_crystal_size_max 0.15
_exptl_crystal_size_mid 0.05
_exptl_crystal_size_min 0.05
_refine_diff_density_max 1.224
_refine_diff_density_min -3.263
_refine_diff_density_rms 0.274
_refine_ls_abs_structure_details 'Flack H D (1983), Acta Cryst. A39, 876-881'
_refine_ls_abs_structure_Flack 0.53(5)
_refine_ls_extinction_coef 0.0024(2)
_refine_ls_extinction_expression Fc^*^=kFc[1+0.001xFc^2^\l^3^/sin(2\q)]^-1/4^
_refine_ls_extinction_method SHELXL
_refine_ls_goodness_of_fit_ref 1.064
_refine_ls_matrix_type full
_refine_ls_number_parameters 50
_refine_ls_number_reflns 1047
_refine_ls_number_restraints 0
_refine_ls_restrained_S_all 1.063
_refine_ls_R_factor_all 0.0319
_refine_ls_R_factor_gt 0.0260
_refine_ls_shift/su_max 0.002
_refine_ls_shift/su_mean 0.001
_refine_ls_structure_factor_coef Fsqd
_refine_ls_weighting_details 'calc w=1/[\s^2^(Fo^2^)+(0.0159P)^2^+5.8370P] where P=(Fo^2^+2Fc^2^)/3'
_refine_ls_weighting_scheme calc
_refine_ls_wR_factor_gt 0.0640
_refine_ls_wR_factor_ref 0.0667
_reflns_number_gt 935
_reflns_number_total 1047
_reflns_threshold_expression >2sigma(I)
_cod_data_source_file JSSC-2010-183-2910.cif
_cod_data_source_block Bi1Cd3Al3B4O15
_cod_database_code 1563384

loop_
_symmetry_equiv_pos_as_xyz
'x, y, z'
'-y, x-y, z'
'-x+y, -x, z'
'-x, -y, z+1/2'
'y, -x+y, z+1/2'
'x-y, x, z+1/2'

loop_
_atom_site_label
_atom_site_type_symbol
_atom_site_fract_x
_atom_site_fract_y
_atom_site_fract_z
_atom_site_U_iso_or_equiv
_atom_site_adp_type
_atom_site_occupancy
_atom_site_symmetry_multiplicity
_atom_site_calc_flag
_atom_site_refinement_flags
_atom_site_disorder_assembly
_atom_site_disorder_group
Bi1 Bi 0.14419(4) 0.29576(4) 0.7061(3) 0.01064(13) Uani 0.2105(6) 1 d P . .
Cd1 Cd 0.14419(4) 0.29576(4) 0.7061(3) 0.01064(13) Uani 0.7895(6) 1 d P . .
Bi2 Bi 0.3333 0.6667 0.7040(4) 0.00852(15) Uani 0.3685(18) 3 d SP . .
Cd2 Cd 0.3333 0.6667 0.7040(4) 0.00852(15) Uani 0.6315(18) 3 d SP . .
Al1 Al 0.4967(9) 0.4989(13) 0.4470(12) 0.0026(4) Uani 1 1 d . . .
B1 B 0.4484(7) 0.2289(7) 0.696(4) 0.0034(13) Uiso 1 1 d . . .
B2 B 0.0000 0.0000 0.901(2) 0.0070(13) Uiso 1 3 d S . .
O1 O 0.4302(4) 0.0861(4) 0.699(3) 0.0048(8) Uiso 1 1 d . . .
O2 O 0.4699(11) 0.3027(11) 0.9132(18) 0.007(2) Uiso 1 1 d . . .
O3 O 0.4524(11) 0.2970(11) 0.4972(18) 0.008(2) Uiso 1 1 d . . .
O4 O 0.3828(4) 0.4783(4) 0.711(3) 0.0047(8) Uiso 1 1 d . . .
O5 O 0.1505(7) 0.0967(7) 0.8842(9) 0.009(2) Uiso 1 1 d . . .

loop_
_atom_site_aniso_label
_atom_site_aniso_U_11
_atom_site_aniso_U_22
_atom_site_aniso_U_33
_atom_site_aniso_U_23
_atom_site_aniso_U_13
_atom_site_aniso_U_12
Bi1 0.01085(19) 0.00779(18) 0.01297(18) 0.0006(6) 0.0018(7) 0.00442(14)
Cd1 0.01085(19) 0.00779(18) 0.01297(18) 0.0006(6) 0.0018(7) 0.00442(14)
Bi2 0.00594(17) 0.00594(17) 0.0137(3) 0.000 0.000 0.00297(9)
Cd2 0.00594(17) 0.00594(17) 0.0137(3) 0.000 0.000 0.00297(9)
Al1 0.0023(9) 0.0031(8) 0.0030(10) -0.0005(7) -0.0007(7) 0.0018(7)

loop_
_atom_type_symbol
_atom_type_description
_atom_type_scat_dispersion_real
_atom_type_scat_dispersion_imag
_atom_type_scat_source
B B 0.0013 0.0007 'International Tables Vol C Tables 4.2.6.8 and 6.1.1.4'
O O 0.0106 0.0060 'International Tables Vol C Tables 4.2.6.8 and 6.1.1.4'
Al Al 0.0645 0.0514 'International Tables Vol C Tables 4.2.6.8 and 6.1.1.4'
Bi Bi -4.1077 10.2566 'International Tables Vol C Tables 4.2.6.8 and 6.1.1.4'
Cd Cd -0.8075 1.2024 'International Tables Vol C Tables 4.2.6.8 and 6.1.1.4'

loop_
_geom_angle_atom_site_label_1
_geom_angle_atom_site_label_2
_geom_angle_atom_site_label_3
_geom_angle
_geom_angle_site_symmetry_1
_geom_angle_site_symmetry_3
O4 Bi1 O5 119.3(4) . 6_554
O4 Bi1 O3 75.4(4) . 6
O5 Bi1 O3 157.1(3) 6_554 6
O4 Bi1 O5 103.6(3) . .
O5 Bi1 O5 87.2(2) 6_554 .
O3 Bi1 O5 107.3(3) 6 .
O4 Bi1 O2 73.7(4) . 6_554
O5 Bi1 O2 77.6(3) 6_554 6_554
O3 Bi1 O2 91.23(18) 6 6_554
O5 Bi1 O2 160.1(3) . 6_554
O4 Bi1 O1 123.63(13) . 2
O5 Bi1 O1 90.0(3) 6_554 2
O3 Bi1 O1 67.1(4) 6 2
O5 Bi1 O1 126.6(3) . 2
O2 Bi1 O1 66.9(4) 6_554 2
O4 Bi1 O5 153.8(4) . 2
O5 Bi1 O5 78.71(18) 6_554 2
O3 Bi1 O5 94.7(3) 6 2
O5 Bi1 O5 55.7(3) . 2
O2 Bi1 O5 131.5(3) 6_554 2
O1 Bi1 O5 71.5(2) 2 2
O4 Bi1 B2 131.4(2) . .
O5 Bi1 B2 77.4(3) 6_554 .
O3 Bi1 B2 106.9(3) 6 .
O5 Bi1 B2 28.12(16) . .
O2 Bi1 B2 151.6(3) 6_554 .
O1 Bi1 B2 99.73(16) 2 .
O5 Bi1 B2 28.25(13) 2 .
O4 Bi1 Bi2 42.32(10) . .
O5 Bi1 Bi2 125.09(16) 6_554 .
O3 Bi1 Bi2 52.5(3) 6 .
O5 Bi1 Bi2 139.73(15) . .
O2 Bi1 Bi2 49.1(2) 6_554 .
O1 Bi1 Bi2 81.31(8) 2 .
O5 Bi1 Bi2 144.17(13) 2 .
B2 Bi1 Bi2 157.5(2) . .
O4 Bi2 O4 119.96(3) 3_565 2_665
O4 Bi2 O4 119.96(4) 3_565 .
O4 Bi2 O4 119.96(4) 2_665 .
O4 Bi2 O2 70.8(4) 3_565 5_564
O4 Bi2 O2 66.5(4) 2_665 5_564
O4 Bi2 O2 139.9(5) . 5_564
O4 Bi2 O2 66.5(4) 3_565 6_554
O4 Bi2 O2 139.9(5) 2_665 6_554
O4 Bi2 O2 70.8(4) . 6_554
O2 Bi2 O2 81.4(4) 5_564 6_554
O4 Bi2 O2 139.9(5) 3_565 4_664
O4 Bi2 O2 70.8(4) 2_665 4_664
O4 Bi2 O2 66.5(4) . 4_664
O2 Bi2 O2 81.4(4) 5_564 4_664
O2 Bi2 O2 81.4(4) 6_554 4_664
O4 Bi2 O3 68.1(4) 3_565 5_565
O4 Bi2 O3 64.8(4) 2_665 5_565
O4 Bi2 O3 139.8(5) . 5_565
O2 Bi2 O3 80.23(17) 5_564 5_565
O2 Bi2 O3 134.4(4) 6_554 5_565
O2 Bi2 O3 135.6(4) 4_664 5_565
O4 Bi2 O3 64.8(4) 3_565 6
O4 Bi2 O3 139.8(5) 2_665 6
O4 Bi2 O3 68.1(4) . 6
O2 Bi2 O3 135.6(4) 5_564 6
O2 Bi2 O3 80.23(17) 6_554 6
O2 Bi2 O3 134.4(4) 4_664 6
O3 Bi2 O3 84.4(3) 5_565 6
O4 Bi2 O3 139.8(5) 3_565 4_665
O4 Bi2 O3 68.1(4) 2_665 4_665
O4 Bi2 O3 64.8(4) . 4_665
O2 Bi2 O3 134.4(4) 5_564 4_665
O2 Bi2 O3 135.6(4) 6_554 4_665
O2 Bi2 O3 80.23(17) 4_664 4_665
O3 Bi2 O3 84.4(3) 5_565 4_665
O3 Bi2 O3 84.4(3) 6 4_665
O4 Bi2 Al1 32.5(4) 3_565 3_565
O4 Bi2 Al1 132.6(3) 2_665 3_565
O4 Bi2 Al1 101.1(2) . 3_565
O2 Bi2 Al1 66.8(3) 5_564 3_565
O2 Bi2 Al1 35.1(3) 6_554 3_565
O2 Bi2 Al1 109.8(3) 4_664 3_565
O3 Bi2 Al1 99.4(3) 5_565 3_565
O3 Bi2 Al1 75.1(3) 6 3_565
O3 Bi2 Al1 158.6(3) 4_665 3_565
O4 Bi2 Al1 101.1(2) 3_565 2_665
O4 Bi2 Al1 32.5(4) 2_665 2_665
O4 Bi2 Al1 132.6(3) . 2_665
O2 Bi2 Al1 35.1(3) 5_564 2_665
O2 Bi2 Al1 109.8(3) 6_554 2_665
O2 Bi2 Al1 66.8(3) 4_664 2_665
O3 Bi2 Al1 75.1(3) 5_565 2_665
O3 Bi2 Al1 158.6(3) 6 2_665
O3 Bi2 Al1 99.4(3) 4_665 2_665
Al1 Bi2 Al1 101.9(2) 3_565 2_665
O4 Bi2 Al1 132.6(3) 3_565 .
O4 Bi2 Al1 101.1(2) 2_665 .
O4 Bi2 Al1 32.5(4) . .
O2 Bi2 Al1 109.8(3) 5_564 .
O2 Bi2 Al1 66.8(3) 6_554 .
O2 Bi2 Al1 35.1(3) 4_664 .
O3 Bi2 Al1 158.6(3) 5_565 .
O3 Bi2 Al1 99.4(3) 6 .
O3 Bi2 Al1 75.1(3) 4_665 .
Al1 Bi2 Al1 101.9(2) 3_565 .
Al1 Bi2 Al1 101.9(2) 2_665 .
O4 Al1 O4 175.3(8) 4_664 .
O4 Al1 O2 92.5(5) 4_664 4_664
O4 Al1 O2 88.2(7) . 4_664
O4 Al1 O3 91.5(7) 4_664 .
O4 Al1 O3 87.8(5) . .
O2 Al1 O3 176.0(8) 4_664 .
O4 Al1 O1 83.5(6) 4_664 6_554
O4 Al1 O1 101.1(6) . 6_554
O2 Al1 O1 89.8(7) 4_664 6_554
O3 Al1 O1 90.1(5) . 6_554
O4 Al1 O1 95.6(6) 4_664 3_665
O4 Al1 O1 79.8(5) . 3_665
O2 Al1 O1 90.3(5) 4_664 3_665
O3 Al1 O1 89.8(6) . 3_665
O1 Al1 O1 179.1(9) 6_554 3_665
O4 Al1 Al1 138.3(8) 4_664 4_665
O4 Al1 Al1 37.0(4) . 4_665
O2 Al1 Al1 95.8(7) 4_664 4_665
O3 Al1 Al1 81.5(6) . 4_665
O1 Al1 Al1 137.1(6) 6_554 4_665
O1 Al1 Al1 43.7(4) 3_665 4_665
O4 Al1 Al1 39.3(4) 4_664 4_664
O4 Al1 Al1 145.4(8) . 4_664
O2 Al1 Al1 84.2(7) 4_664 4_664
O3 Al1 Al1 98.6(7) . 4_664
O1 Al1 Al1 45.3(4) 6_554 4_664
O1 Al1 Al1 133.9(6) 3_665 4_664
Al1 Al1 Al1 177.6(8) 4_665 4_664
O4 Al1 Bi2 141.1(6) 4_664 .
O4 Al1 Bi2 40.6(4) . .
O2 Al1 Bi2 49.3(4) 4_664 .
O3 Al1 Bi2 126.7(5) . .
O1 Al1 Bi2 88.8(5) 6_554 .
O1 Al1 Bi2 91.9(5) 3_665 .
Al1 Al1 Bi2 64.5(5) 4_665 .
Al1 Al1 Bi2 117.0(7) 4_664 .
O4 Al1 Bi2 39.5(4) 4_664 4_664
O4 Al1 Bi2 138.7(6) . 4_664
O2 Al1 Bi2 130.9(4) 4_664 4_664
O3 Al1 Bi2 53.1(5) . 4_664
O1 Al1 Bi2 92.9(5) 6_554 4_664
O1 Al1 Bi2 86.4(5) 3_665 4_664
Al1 Al1 Bi2 113.9(7) 4_665 4_664
Al1 Al1 Bi2 64.5(5) 4_664 4_664
Bi2 Al1 Bi2 178.3(3) . 4_664
O3 B1 O1 121.9(16) . .
O3 B1 O2 120.4(5) . .
O1 B1 O2 117.6(15) . .
O5 B2 O5 119.54(13) . 2
O5 B2 O5 119.54(13) . 3
O5 B2 O5 119.54(13) 2 3
O5 B2 Bi1 152.1(7) . 2
O5 B2 Bi1 53.1(3) 2 2
O5 B2 Bi1 68.7(3) 3 2
O5 B2 Bi1 53.1(3) . .
O5 B2 Bi1 68.7(3) 2 .
O5 B2 Bi1 152.1(7) 3 .
Bi1 B2 Bi1 106.1(2) 2 .
O5 B2 Bi1 68.7(3) . 3
O5 B2 Bi1 152.1(7) 2 3
O5 B2 Bi1 53.1(3) 3 3
Bi1 B2 Bi1 106.1(2) 2 3
Bi1 B2 Bi1 106.1(2) . 3
B1 O1 Al1 126.1(12) . 5
B1 O1 Al1 125.6(12) . 2_655
Al1 O1 Al1 91.01(16) 5 2_655
B1 O1 Bi1 117.4(3) . 3
Al1 O1 Bi1 93.5(5) 5 3
Al1 O1 Bi1 94.7(5) 2_655 3
B1 O2 Al1 124.3(8) . 4_665
B1 O2 Bi1 113.4(7) . 5
Al1 O2 Bi1 107.8(5) 4_665 5
B1 O2 Cd1 113.4(7) . 5
Al1 O2 Cd1 107.8(5) 4_665 5
B1 O2 Bi2 122.9(6) . 4_665
Al1 O2 Bi2 95.6(5) 4_665 4_665
Bi1 O2 Bi2 85.4(3) 5 4_665
Cd1 O2 Bi2 85.4(3) 5 4_665
B1 O2 Cd2 122.9(6) . 4_665
Al1 O2 Cd2 95.6(5) 4_665 4_665
Bi1 O2 Cd2 85.4(3) 5 4_665
Cd1 O2 Cd2 85.4(3) 5 4_665
B1 O3 Al1 129.3(9) . .
B1 O3 Cd1 116.6(7) . 5_554
Al1 O3 Cd1 108.3(5) . 5_554
B1 O3 Bi1 116.6(7) . 5_554
Al1 O3 Bi1 108.3(5) . 5_554
B1 O3 Bi2 114.6(7) . 4_664
Al1 O3 Bi2 91.4(5) . 4_664
Cd1 O3 Bi2 84.5(4) 5_554 4_664
Bi1 O3 Bi2 84.5(4) 5_554 4_664
Al1 O4 Al1 103.6(2) 4_665 .
Al1 O4 Bi1 122.1(7) 4_665 .
Al1 O4 Bi1 117.1(6) . .
Al1 O4 Bi2 110.5(7) 4_665 .
Al1 O4 Bi2 107.0(7) . .
Bi1 O4 Bi2 95.66(15) . .
B2 O5 Cd1 119.9(6) . 5
B2 O5 Bi1 119.9(6) . 5
B2 O5 Bi1 98.7(4) . .
Cd1 O5 Bi1 116.2(2) 5 .
Bi1 O5 Bi1 116.2(2) 5 .
B2 O5 Bi1 83.0(3) . 3
Cd1 O5 Bi1 103.2(2) 5 3
Bi1 O5 Bi1 103.2(2) 5 3
Bi1 O5 Bi1 132.0(2) . 3

loop_
_geom_bond_atom_site_label_1
_geom_bond_atom_site_label_2
_geom_bond_distance
_geom_bond_site_symmetry_2
Bi1 O4 2.246(4) .
Bi1 O5 2.266(6) 6_554
Bi1 O3 2.291(10) 6
Bi1 O5 2.336(6) .
Bi1 O2 2.389(11) 6_554
Bi1 O1 2.680(4) 2
Bi1 O5 2.708(6) 2
Bi1 B2 2.885(5) .
Bi1 Bi2 3.3383(6) .
Bi2 O4 2.259(4) 3_565
Bi2 O4 2.259(4) 2_665
Bi2 O4 2.259(4) .
Bi2 O2 2.530(10) 5_564
Bi2 O2 2.530(10) 6_554
Bi2 O2 2.530(10) 4_664
Bi2 O3 2.660(11) 5_565
Bi2 O3 2.660(11) 6
Bi2 O3 2.660(11) 4_665
Bi2 Al1 3.323(14) 3_565
Bi2 Al1 3.323(14) 2_665
Bi2 Al1 3.323(14) .
Al1 O4 1.774(16) 4_664
Al1 O4 1.866(16) .
Al1 O2 1.922(18) 4_664
Al1 O3 1.931(18) .
Al1 O1 1.978(15) 6_554
Al1 O1 2.033(15) 3_665
Al1 Bi2 3.324(14) 4_664
B1 O3 1.33(2) .
B1 O1 1.399(7) .
B1 O2 1.42(2) .
B2 O5 1.376(6) .
B2 O5 1.376(6) 2
B2 O5 1.376(6) 3
B2 Bi1 2.885(5) 2
B2 Bi1 2.885(5) 3
O1 Al1 1.978(15) 5
O1 Al1 2.033(15) 2_655
O1 Bi1 2.680(4) 3
O2 Al1 1.922(18) 4_665
O2 Bi1 2.389(11) 5
O2 Cd1 2.389(11) 5
O2 Bi2 2.530(10) 4_665
O2 Cd2 2.530(10) 4_665
O3 Cd1 2.291(10) 5_554
O3 Bi1 2.291(10) 5_554
O3 Bi2 2.660(11) 4_664
O4 Al1 1.774(16) 4_665
O5 Cd1 2.266(6) 5
O5 Bi1 2.266(6) 5
O5 Bi1 2.708(6) 3
